data_8103371
loop_
_publ_author_name
'Barbara Enk'
'Holger Kopacka'
'Benno Bildstein'
'Klaus Wurst'

_publ_section_title
;
 Crystal structure of
 [(E)-2-(2-((2,6-dimethylphenylimino)-(phenyl)methyl)-h5-cyclopentadienylamino)-3H-phenoxazin-
 3-one]-(h5-pentamethylcyclopentadienyl)ruthenium(II) --- ethanol (1:0.5),
 Ru(C10H15)(C32H24N3O2) &#x00B7; 0.5C2H6O
;
_journal_issue 2
_journal_name_full 'Zeitschrift f\"ur Kristallographie - New Crystal Structures'
_journal_page_first 217
_journal_volume 227
_journal_year 2012
_chemical_formula_sum 'C43 H42 N3 O2.5 Ru'
_chemical_formula_weight 741.87
_space_group_IT_number 2
_symmetry_cell_setting triclinic
_symmetry_space_group_name_Hall '-P 1'
_symmetry_space_group_name_H-M 'P -1'
_atom_sites_solution_hydrogens geom
_atom_sites_solution_primary direct
_atom_sites_solution_secondary difmap
_audit_creation_method SHELXL-97
_cell_angle_alpha 86.036(2)
_cell_angle_beta 88.575(2)
_cell_angle_gamma 83.484(2)
_cell_formula_units_Z 2
_cell_length_a 7.9365(2)
_cell_length_b 10.1819(3)
_cell_length_c 23.2824(5)
_cell_measurement_reflns_used 1.0
_cell_measurement_temperature 233(2)
_cell_measurement_theta_max 15893
_cell_measurement_theta_min 25.0
_cell_volume 1864.52(8)
_computing_cell_refinement 'SCALEPACK (Otwinowski & Minor, 1997)'
_computing_data_collection 'COLLECT (Nonius, 1998)'
_computing_data_reduction
;
 DENZO (Otwinowski & Minor, 1997) and SCALEPACK 
;
_computing_molecular_graphics 'SHELXTL (Sheldrick, 1997) [3]'
_computing_publication_material SHELXL97
_computing_structure_refinement 'SHELXL97 (Sheldrick, 1997) [3]'
_computing_structure_solution 'SHELXS97 (Sheldrick, 1997) [3]'
_diffrn_ambient_temperature 233(2)
_diffrn_measured_fraction_theta_full 0.984
_diffrn_measured_fraction_theta_max 0.984
_diffrn_measurement_device_type 'Nonius KappaCCD'
_diffrn_measurement_method 'phi- and omega scans'
_diffrn_radiation_monochromator graphite
_diffrn_radiation_source 'fine-focus sealed tube'
_diffrn_radiation_type MoK\a
_diffrn_radiation_wavelength 0.71073
_diffrn_reflns_av_R_equivalents 0.0221
_diffrn_reflns_av_sigmaI/netI 0.0398
_diffrn_reflns_limit_h_max 9
_diffrn_reflns_limit_h_min -9
_diffrn_reflns_limit_k_max 12
_diffrn_reflns_limit_k_min -10
_diffrn_reflns_limit_l_max 27
_diffrn_reflns_limit_l_min -27
_diffrn_reflns_number 10046
_diffrn_reflns_theta_full 25.00
_diffrn_reflns_theta_max 25.00
_diffrn_reflns_theta_min 2.58
_diffrn_standards_number 0
_exptl_absorpt_coefficient_mu 0.461
_exptl_absorpt_correction_type none
_exptl_crystal_colour black
_exptl_crystal_density_diffrn 1.321
_exptl_crystal_density_method 'not measured'
_exptl_crystal_description prism
_exptl_crystal_F_000 770
_exptl_crystal_size_max 0.16
_exptl_crystal_size_mid 0.10
_exptl_crystal_size_min 0.08
_refine_diff_density_max 0.533
_refine_diff_density_min -0.417
_refine_diff_density_rms 0.059
_refine_ls_extinction_method none
_refine_ls_goodness_of_fit_ref 1.095
_refine_ls_hydrogen_treatment 'constr, refined at N2 (bond restraint)'
_refine_ls_matrix_type full
_refine_ls_number_parameters 492
_refine_ls_number_reflns 6470
_refine_ls_number_restraints 13
_refine_ls_restrained_S_all 1.099
_refine_ls_R_factor_all 0.0417
_refine_ls_R_factor_gt 0.0339
_refine_ls_shift/su_max 0.002
_refine_ls_shift/su_mean 0.000
_refine_ls_structure_factor_coef Fsqd
_refine_ls_weighting_details 'calc w=1/[\s^2^(Fo^2^)+(0.0314P)^2^+1.2041P] where P=(Fo^2^+2Fc^2^)/3'
_refine_ls_weighting_scheme calc
_refine_ls_wR_factor_gt 0.0812
_refine_ls_wR_factor_ref 0.0850
_reflns_number_gt 5705
_reflns_number_total 6470
_reflns_threshold_expression >2sigma(I)
_cod_data_source_file 1267-3732.cff
_cod_data_source_block bala
_cod_original_sg_symbol_H-M P-1
_cod_original_formula_sum 'C43 H42 N3 O2.50 Ru'
_cod_database_code 8103371

loop_
_symmetry_equiv_pos_as_xyz
'x, y, z'
'-x, -y, -z'

loop_
_atom_site_label
_atom_site_type_symbol
_atom_site_fract_x
_atom_site_fract_y
_atom_site_fract_z
_atom_site_U_iso_or_equiv
_atom_site_adp_type
_atom_site_occupancy
_atom_site_symmetry_multiplicity
_atom_site_calc_flag
_atom_site_refinement_flags
_atom_site_disorder_assembly
_atom_site_disorder_group
Ru1 Ru 0.07025(2) 0.62703(2) 0.265562(8) 0.03029(8) Uani 1 1 d . . .
O1 O -0.0445(3) 1.1728(2) 0.19036(10) 0.0633(6) Uani 1 1 d . . .
O2 O 0.2432(3) 1.1297(2) 0.01395(8) 0.0504(5) Uani 1 1 d . . .
N1 N -0.1446(3) 0.9824(2) 0.31859(9) 0.0373(5) Uani 1 1 d . . .
N2 N -0.0709(3) 0.9189(2) 0.20773(9) 0.0372(5) Uani 1 1 d D . .
H2N H -0.088(4) 0.979(3) 0.2329(12) 0.062(10) Uiso 1 1 d D . .
N3 N 0.1964(3) 0.8589(2) 0.02277(10) 0.0458(6) Uani 1 1 d . . .
C1 C 0.2415(3) 0.4660(3) 0.30497(12) 0.0407(6) Uani 1 1 d . . .
C2 C 0.2697(3) 0.4749(3) 0.24394(12) 0.0419(7) Uani 1 1 d . . .
C3 C 0.3252(3) 0.6004(3) 0.22789(12) 0.0411(7) Uani 1 1 d . . .
C4 C 0.3289(3) 0.6711(3) 0.27810(12) 0.0386(6) Uani 1 1 d . . .
C5 C 0.2805(3) 0.5873(3) 0.32594(11) 0.0382(6) Uani 1 1 d . . .
C6 C -0.1952(3) 0.6322(3) 0.29376(12) 0.0378(6) Uani 1 1 d . . .
H6 H -0.2297 0.5871 0.3279 0.045 Uiso 1 1 calc . . .
C7 C -0.1773(3) 0.5799(3) 0.23896(12) 0.0395(6) Uani 1 1 d . . .
H7 H -0.1988 0.4945 0.2305 0.047 Uiso 1 1 calc . . .
C8 C -0.1216(3) 0.6779(3) 0.19897(11) 0.0381(6) Uani 1 1 d . . .
H8 H -0.0986 0.6681 0.1596 0.046 Uiso 1 1 calc . . .
C9 C -0.1066(3) 0.7937(3) 0.22861(11) 0.0330(6) Uani 1 1 d . . .
C10 C -0.1518(3) 0.7657(3) 0.28865(11) 0.0319(6) Uani 1 1 d . . .
C11 C -0.1737(3) 0.8632(3) 0.33307(11) 0.0332(6) Uani 1 1 d . . .
C12 C -0.2414(3) 0.8171(3) 0.39097(11) 0.0361(6) Uani 1 1 d . . .
C13 C -0.1618(4) 0.7049(3) 0.42084(12) 0.0440(7) Uani 1 1 d . . .
H13 H -0.0649 0.6584 0.4047 0.053 Uiso 1 1 calc . . .
C14 C -0.2235(4) 0.6613(3) 0.47387(12) 0.0512(8) Uani 1 1 d . . .
H14 H -0.1676 0.5863 0.4940 0.061 Uiso 1 1 calc . . .
C15 C -0.3662(5) 0.7274(4) 0.49722(13) 0.0570(9) Uani 1 1 d . . .
H15 H -0.4086 0.6973 0.5332 0.068 Uiso 1 1 calc . . .
C16 C -0.4477(4) 0.8381(3) 0.46800(14) 0.0542(8) Uani 1 1 d . . .
H16 H -0.5459 0.8828 0.4841 0.065 Uiso 1 1 calc . . .
C17 C -0.3857(4) 0.8839(3) 0.41499(12) 0.0422(7) Uani 1 1 d . . .
H17 H -0.4411 0.9599 0.3954 0.051 Uiso 1 1 calc . . .
C18 C -0.1697(4) 1.0874(3) 0.35633(11) 0.0396(6) Uani 1 1 d . . .
C19 C -0.0655(4) 1.0944(3) 0.40281(12) 0.0461(7) Uani 1 1 d . . .
C20 C -0.0997(5) 1.2047(4) 0.43629(14) 0.0629(10) Uani 1 1 d . . .
H20 H -0.0344 1.2108 0.4689 0.075 Uiso 1 1 calc . . .
C21 C -0.2276(5) 1.3036(4) 0.42189(18) 0.0713(11) Uani 1 1 d . . .
H21 H -0.2505 1.3754 0.4453 0.086 Uiso 1 1 calc . . .
C22 C -0.3209(5) 1.2984(3) 0.37423(18) 0.0638(10) Uani 1 1 d . . .
H22 H -0.4049 1.3684 0.3642 0.077 Uiso 1 1 calc . . .
C23 C -0.2941(4) 1.1915(3) 0.34006(14) 0.0503(8) Uani 1 1 d . . .
C24 C 0.0030(3) 0.9575(3) 0.15724(11) 0.0357(6) Uani 1 1 d . . .
C25 C 0.0163(4) 1.1034(3) 0.15218(12) 0.0443(7) Uani 1 1 d . . .
C26 C 0.1016(4) 1.1557(3) 0.10175(13) 0.0492(7) Uani 1 1 d . . .
H26 H 0.1152 1.2464 0.0977 0.059 Uiso 1 1 calc . . .
C27 C 0.1617(3) 1.0762(3) 0.06060(12) 0.0402(6) Uani 1 1 d . . .
C28 C 0.3008(4) 1.0492(3) -0.02899(12) 0.0446(7) Uani 1 1 d . . .
C29 C 0.3819(4) 1.1065(4) -0.07622(14) 0.0584(9) Uani 1 1 d . . .
H29 H 0.3989 1.1966 -0.0780 0.070 Uiso 1 1 calc . . .
C30 C 0.4371(4) 1.0279(4) -0.12047(14) 0.0631(10) Uani 1 1 d . . .
H30 H 0.4913 1.0651 -0.1530 0.076 Uiso 1 1 calc . . .
C31 C 0.4138(4) 0.8972(4) -0.11758(14) 0.0630(9) Uani 1 1 d . . .
H31 H 0.4519 0.8452 -0.1481 0.076 Uiso 1 1 calc . . .
C32 C 0.3349(4) 0.8406(4) -0.07025(14) 0.0584(8) Uani 1 1 d . . .
H32 H 0.3202 0.7501 -0.0686 0.070 Uiso 1 1 calc . . .
C33 C 0.2766(4) 0.9173(3) -0.02473(12) 0.0447(7) Uani 1 1 d . . .
C34 C 0.1422(3) 0.9361(3) 0.06382(11) 0.0379(6) Uani 1 1 d . . .
C35 C 0.0627(3) 0.8813(3) 0.11399(11) 0.0381(6) Uani 1 1 d . . .
H35 H 0.0512 0.7902 0.1172 0.046 Uiso 1 1 calc . . .
C01 C 0.1869(4) 0.3502(3) 0.34065(17) 0.0659(10) Uani 1 1 d . . .
H01A H 0.2862 0.2933 0.3543 0.099 Uiso 1 1 calc R . .
H01B H 0.1198 0.3007 0.3175 0.099 Uiso 1 1 calc R . .
H01C H 0.1194 0.3814 0.3733 0.099 Uiso 1 1 calc R . .
C02 C 0.2508(5) 0.3695(4) 0.20339(18) 0.0744(11) Uani 1 1 d . . .
H02A H 0.2079 0.4105 0.1670 0.112 Uiso 1 1 calc R . .
H02B H 0.1720 0.3106 0.2199 0.112 Uiso 1 1 calc R . .
H02C H 0.3603 0.3194 0.1970 0.112 Uiso 1 1 calc R . .
C03 C 0.3842(4) 0.6439(4) 0.16852(14) 0.0666(10) Uani 1 1 d . . .
H03A H 0.3624 0.7396 0.1628 0.100 Uiso 1 1 calc R . .
H03B H 0.3235 0.6032 0.1401 0.100 Uiso 1 1 calc R . .
H03C H 0.5049 0.6172 0.1643 0.100 Uiso 1 1 calc R . .
C04 C 0.3817(4) 0.8081(3) 0.27991(17) 0.0616(9) Uani 1 1 d . . .
H04A H 0.5041 0.8039 0.2762 0.092 Uiso 1 1 calc R . .
H04B H 0.3450 0.8440 0.3163 0.092 Uiso 1 1 calc R . .
H04C H 0.3299 0.8648 0.2484 0.092 Uiso 1 1 calc R . .
C05 C 0.2922(4) 0.6165(4) 0.38814(13) 0.0606(9) Uani 1 1 d . . .
H05A H 0.4087 0.5965 0.4004 0.091 Uiso 1 1 calc R . .
H05B H 0.2204 0.5623 0.4116 0.091 Uiso 1 1 calc R . .
H05C H 0.2548 0.7094 0.3925 0.091 Uiso 1 1 calc R . .
C191 C 0.0831(4) 0.9930(4) 0.41578(15) 0.0643(9) Uani 1 1 d . . .
H19A H 0.0428 0.9106 0.4307 0.096 Uiso 1 1 calc R . .
H19B H 0.1531 1.0246 0.4443 0.096 Uiso 1 1 calc R . .
H19C H 0.1495 0.9782 0.3808 0.096 Uiso 1 1 calc R . .
C231 C -0.3944(5) 1.1877(4) 0.28661(16) 0.0729(11) Uani 1 1 d . . .
H23A H -0.3175 1.1738 0.2540 0.109 Uiso 1 1 calc R . .
H23B H -0.4655 1.2711 0.2799 0.109 Uiso 1 1 calc R . .
H23C H -0.4651 1.1159 0.2913 0.109 Uiso 1 1 calc R . .
O3 O 0.049(2) 0.4733(17) -0.0206(8) 0.063(4) Uiso 0.15 1 d PD . 1
C36 C 0.186(3) 0.5107(18) 0.0174(8) 0.036(4) Uiso 0.15 1 d PD . 1
C37 C 0.348(2) 0.473(2) -0.0141(9) 0.045(5) Uiso 0.15 1 d PD A 1
O4 O 0.4599(18) 0.4771(15) -0.0161(7) 0.058(4) Uiso 0.15 1 d PD . 2
C38 C 0.294(2) 0.5025(16) 0.0160(7) 0.028(4) Uiso 0.15 1 d PD B 2
C39 C 0.152(2) 0.484(2) -0.0173(12) 0.050(6) Uiso 0.15 1 d PD B 2
O5 O 0.399(3) 0.504(2) 0.0156(9) 0.061(5) Uiso 0.12 1 d PD . 3
C40 C 0.251(3) 0.485(2) -0.0113(11) 0.039(6) Uiso 0.12 1 d PD C 3
C41 C 0.095(3) 0.528(4) 0.0219(17) 0.077(11) Uiso 0.12 1 d PD . 3
O6 O 0.091(4) 0.589(3) 0.0419(13) 0.078(10) Uiso 0.08 1 d PD D 4
C42 C 0.047(3) 0.505(3) 0.0055(13) 0.019(7) Uiso 0.08 1 d PD . 4
C43 C 0.173(6) 0.482(5) -0.0436(19) 0.077(16) Uiso 0.08 1 d PD . 4

loop_
_atom_site_aniso_label
_atom_site_aniso_U_11
_atom_site_aniso_U_22
_atom_site_aniso_U_33
_atom_site_aniso_U_23
_atom_site_aniso_U_13
_atom_site_aniso_U_12
Ru1 0.02806(13) 0.03508(13) 0.02769(13) -0.00263(8) 0.00178(8) -0.00357(8)
O1 0.0876(17) 0.0504(13) 0.0552(14) -0.0143(11) 0.0248(12) -0.0208(12)
O2 0.0574(13) 0.0560(13) 0.0388(11) 0.0037(9) 0.0083(10) -0.0166(10)
N1 0.0405(13) 0.0363(12) 0.0336(12) -0.0012(9) 0.0045(10) -0.0002(10)
N2 0.0445(14) 0.0387(13) 0.0276(12) 0.0012(10) 0.0002(10) -0.0035(10)
N3 0.0490(15) 0.0533(15) 0.0344(13) 0.0001(11) 0.0035(11) -0.0053(12)
C1 0.0329(15) 0.0380(15) 0.0486(17) 0.0037(12) 0.0007(12) 0.0030(12)
C2 0.0351(15) 0.0466(16) 0.0433(16) -0.0123(13) 0.0007(12) 0.0042(13)
C3 0.0276(14) 0.0545(18) 0.0390(15) 0.0013(13) 0.0007(11) 0.0020(12)
C4 0.0256(13) 0.0413(15) 0.0486(17) -0.0012(12) -0.0039(12) -0.0024(11)
C5 0.0306(14) 0.0482(16) 0.0335(14) -0.0029(12) -0.0011(11) 0.0055(12)
C6 0.0300(14) 0.0440(15) 0.0393(15) -0.0012(12) 0.0029(11) -0.0054(12)
C7 0.0332(15) 0.0421(15) 0.0451(16) -0.0066(12) -0.0028(12) -0.0098(12)
C8 0.0350(15) 0.0485(16) 0.0316(14) -0.0035(12) -0.0034(11) -0.0068(12)
C9 0.0281(13) 0.0412(15) 0.0291(13) -0.0005(11) -0.0029(10) -0.0019(11)
C10 0.0235(13) 0.0400(14) 0.0313(13) 0.0011(11) 0.0012(10) -0.0016(11)
C11 0.0262(13) 0.0414(15) 0.0302(13) -0.0006(11) 0.0025(10) 0.0025(11)
C12 0.0364(15) 0.0416(15) 0.0320(14) -0.0057(11) 0.0026(11) -0.0103(12)
C13 0.0428(16) 0.0501(17) 0.0383(16) 0.0007(13) 0.0052(13) -0.0056(13)
C14 0.063(2) 0.0563(19) 0.0349(16) 0.0058(14) 0.0029(14) -0.0147(16)
C15 0.070(2) 0.072(2) 0.0336(16) -0.0051(15) 0.0101(15) -0.0285(19)
C16 0.0495(19) 0.066(2) 0.0514(19) -0.0224(16) 0.0237(15) -0.0182(16)
C17 0.0397(16) 0.0450(16) 0.0433(16) -0.0104(13) 0.0085(13) -0.0079(13)
C18 0.0451(16) 0.0375(15) 0.0359(15) -0.0014(12) 0.0147(12) -0.0073(12)
C19 0.0568(19) 0.0485(17) 0.0356(16) -0.0016(13) 0.0100(14) -0.0195(14)
C20 0.080(3) 0.069(2) 0.0471(19) -0.0171(17) 0.0172(17) -0.038(2)
C21 0.081(3) 0.054(2) 0.084(3) -0.028(2) 0.043(2) -0.024(2)
C22 0.062(2) 0.0456(19) 0.083(3) -0.0116(18) 0.028(2) -0.0034(16)
C23 0.0509(18) 0.0418(17) 0.0556(19) -0.0007(14) 0.0197(15) -0.0001(14)
C24 0.0329(14) 0.0441(15) 0.0297(14) 0.0040(11) -0.0033(11) -0.0056(12)
C25 0.0481(17) 0.0470(17) 0.0391(16) -0.0018(13) 0.0004(13) -0.0123(14)
C26 0.059(2) 0.0451(17) 0.0454(17) -0.0017(14) 0.0041(15) -0.0168(15)
C27 0.0372(15) 0.0505(17) 0.0336(15) 0.0066(12) -0.0030(12) -0.0132(13)
C28 0.0390(16) 0.0612(19) 0.0335(15) 0.0038(13) -0.0032(12) -0.0095(14)
C29 0.0519(19) 0.078(2) 0.0454(18) 0.0092(17) 0.0060(15) -0.0188(17)
C30 0.053(2) 0.097(3) 0.0402(18) 0.0044(18) 0.0075(15) -0.0180(19)
C31 0.059(2) 0.089(3) 0.0398(18) -0.0081(17) 0.0119(15) -0.0042(19)
C32 0.059(2) 0.071(2) 0.0441(18) -0.0066(16) 0.0087(15) -0.0041(17)
C33 0.0371(16) 0.063(2) 0.0329(15) 0.0009(13) -0.0012(12) -0.0029(14)
C34 0.0347(15) 0.0467(16) 0.0320(14) 0.0007(12) -0.0056(11) -0.0034(12)
C35 0.0421(16) 0.0405(15) 0.0308(14) 0.0046(11) -0.0002(12) -0.0048(12)
C01 0.057(2) 0.052(2) 0.083(3) 0.0222(18) 0.0067(18) -0.0030(16)
C02 0.068(2) 0.073(2) 0.085(3) -0.046(2) -0.009(2) 0.0114(19)
C03 0.0448(19) 0.102(3) 0.0474(19) 0.0114(18) 0.0141(15) 0.0046(18)
C04 0.0442(18) 0.054(2) 0.089(3) -0.0027(18) -0.0060(17) -0.0136(15)
C05 0.055(2) 0.083(2) 0.0404(17) -0.0116(16) -0.0097(15) 0.0129(18)
C191 0.067(2) 0.072(2) 0.054(2) 0.0050(17) -0.0145(17) -0.0157(19)
C231 0.066(2) 0.071(2) 0.073(2) 0.0018(19) -0.0039(19) 0.0253(19)

loop_
_atom_type_symbol
_atom_type_description
_atom_type_scat_dispersion_real
_atom_type_scat_dispersion_imag
_atom_type_scat_source
C C 0.0033 0.0016 'International Tables Vol C Tables 4.2.6.8 and 6.1.1.4'
H H 0.0000 0.0000 'International Tables Vol C Tables 4.2.6.8 and 6.1.1.4'
N N 0.0061 0.0033 'International Tables Vol C Tables 4.2.6.8 and 6.1.1.4'
O O 0.0106 0.0060 'International Tables Vol C Tables 4.2.6.8 and 6.1.1.4'
Ru Ru -1.2594 0.8363 'International Tables Vol C Tables 4.2.6.8 and 6.1.1.4'

loop_
_geom_angle_atom_site_label_1
_geom_angle_atom_site_label_2
_geom_angle_atom_site_label_3
_geom_angle
_geom_angle_site_symmetry_1
_geom_angle_site_symmetry_3
C2 Ru1 C1 38.56(11) . .
C2 Ru1 C4 63.99(11) . .
C1 Ru1 C4 64.23(11) . .
C2 Ru1 C3 38.20(11) . .
C1 Ru1 C3 64.11(10) . .
C4 Ru1 C3 37.92(10) . .
C2 Ru1 C6 135.78(11) . .
C1 Ru1 C6 115.45(10) . .
C4 Ru1 C6 150.82(11) . .
C3 Ru1 C6 171.09(10) . .
C2 Ru1 C7 111.24(11) . .
C1 Ru1 C7 117.35(11) . .
C4 Ru1 C7 171.09(10) . .
C3 Ru1 C7 133.73(11) . .
C6 Ru1 C7 37.71(10) . .
C2 Ru1 C5 63.80(10) . .
C1 Ru1 C5 38.16(10) . .
C4 Ru1 C5 38.10(10) . .
C3 Ru1 C5 63.41(10) . .
C6 Ru1 C5 122.35(10) . .
C7 Ru1 C5 148.20(11) . .
C2 Ru1 C8 114.48(10) . .
C1 Ru1 C8 143.91(11) . .
C4 Ru1 C8 135.78(10) . .
C3 Ru1 C8 111.35(10) . .
C6 Ru1 C8 63.27(10) . .
C7 Ru1 C8 37.72(10) . .
C5 Ru1 C8 173.86(10) . .
C2 Ru1 C10 173.87(10) . .
C1 Ru1 C10 139.73(10) . .
C4 Ru1 C10 121.66(10) . .
C3 Ru1 C10 147.69(11) . .
C6 Ru1 C10 38.12(10) . .
C7 Ru1 C10 63.51(10) . .
C5 Ru1 C10 118.68(9) . .
C8 Ru1 C10 63.69(10) . .
C2 Ru1 C9 143.51(10) . .
C1 Ru1 C9 177.88(10) . .
C4 Ru1 C9 115.68(10) . .
C3 Ru1 C9 117.25(10) . .
C6 Ru1 C9 63.48(10) . .
C7 Ru1 C9 63.10(10) . .
C5 Ru1 C9 140.49(10) . .
C8 Ru1 C9 37.69(10) . .
C10 Ru1 C9 38.30(9) . .
C27 O2 C28 118.7(2) . .
C11 N1 C18 123.7(2) . .
H2N N2 C24 116(2) . .
H2N N2 C9 114(2) . .
C24 N2 C9 129.8(2) . .
C34 N3 C33 117.0(3) . .
C5 C1 C2 107.2(2) . .
C5 C1 C01 126.0(3) . .
C2 C1 C01 126.8(3) . .
C5 C1 Ru1 71.64(15) . .
C2 C1 Ru1 70.23(15) . .
C01 C1 Ru1 124.9(2) . .
C3 C2 C1 108.3(2) . .
C3 C2 C02 125.0(3) . .
C1 C2 C02 126.6(3) . .
C3 C2 Ru1 71.68(15) . .
C1 C2 Ru1 71.22(15) . .
C02 C2 Ru1 124.5(2) . .
C4 C3 C2 108.3(2) . .
C4 C3 C03 126.4(3) . .
C2 C3 C03 125.1(3) . .
C4 C3 Ru1 71.03(15) . .
C2 C3 Ru1 70.12(15) . .
C03 C3 Ru1 128.7(2) . .
C3 C4 C5 107.8(2) . .
C3 C4 C04 125.3(3) . .
C5 C4 C04 126.9(3) . .
C3 C4 Ru1 71.05(15) . .
C5 C4 Ru1 71.40(15) . .
C04 C4 Ru1 124.91(19) . .
C4 C5 C1 108.4(2) . .
C4 C5 C05 124.9(3) . .
C1 C5 C05 126.3(3) . .
C4 C5 Ru1 70.50(14) . .
C1 C5 Ru1 70.20(15) . .
C05 C5 Ru1 131.19(19) . .
C7 C6 C10 108.6(2) . .
C7 C6 Ru1 71.22(15) . .
C10 C6 Ru1 71.79(14) . .
C6 C7 C8 108.6(2) . .
C6 C7 Ru1 71.08(15) . .
C8 C7 Ru1 71.38(15) . .
C7 C8 C9 108.4(2) . .
C7 C8 Ru1 70.90(15) . .
C9 C8 Ru1 71.92(14) . .
N2 C9 C8 130.3(2) . .
N2 C9 C10 121.7(2) . .
C8 C9 C10 107.8(2) . .
N2 C9 Ru1 128.42(18) . .
C8 C9 Ru1 70.39(15) . .
C10 C9 Ru1 70.63(14) . .
C6 C10 C9 106.7(2) . .
C6 C10 C11 127.0(2) . .
C9 C10 C11 125.7(2) . .
C6 C10 Ru1 70.10(14) . .
C9 C10 Ru1 71.07(14) . .
C11 C10 Ru1 130.70(17) . .
N1 C11 C10 118.0(2) . .
N1 C11 C12 124.7(2) . .
C10 C11 C12 117.1(2) . .
C17 C12 C13 119.0(3) . .
C17 C12 C11 120.8(2) . .
C13 C12 C11 120.2(2) . .
C14 C13 C12 120.7(3) . .
C15 C14 C13 120.0(3) . .
C14 C15 C16 120.1(3) . .
C15 C16 C17 120.4(3) . .
C16 C17 C12 119.7(3) . .
C19 C18 C23 121.5(3) . .
C19 C18 N1 122.3(3) . .
C23 C18 N1 115.8(3) . .
C18 C19 C20 117.3(3) . .
C18 C19 C191 122.0(3) . .
C20 C19 C191 120.6(3) . .
C21 C20 C19 120.9(3) . .
C22 C21 C20 120.6(3) . .
C21 C22 C23 121.0(3) . .
C22 C23 C18 118.5(3) . .
C22 C23 C231 120.8(3) . .
C18 C23 C231 120.7(3) . .
N2 C24 C35 128.1(3) . .
N2 C24 C25 112.0(2) . .
C35 C24 C25 119.9(2) . .
O1 C25 C26 123.0(3) . .
O1 C25 C24 119.6(3) . .
C26 C25 C24 117.4(3) . .
C27 C26 C25 120.6(3) . .
C26 C27 O2 118.6(3) . .
C26 C27 C34 122.4(3) . .
O2 C27 C34 119.0(2) . .
O2 C28 C33 120.4(3) . .
O2 C28 C29 117.5(3) . .
C33 C28 C29 122.1(3) . .
C30 C29 C28 118.3(3) . .
C31 C30 C29 120.8(3) . .
C30 C31 C32 120.6(3) . .
C31 C32 C33 120.2(3) . .
C28 C33 N3 122.4(3) . .
C28 C33 C32 118.0(3) . .
N3 C33 C32 119.6(3) . .
N3 C34 C35 119.5(3) . .
N3 C34 C27 122.5(3) . .
C35 C34 C27 118.0(2) . .
C24 C35 C34 121.6(3) . .
O3 O3 C36 81.2(17) 2_565 .
O3 O3 C36 53.7(12) 2_565 2_565
C36 O3 C36 134.9(13) . 2_565
C37 C36 O3 104.7(15) . .
C37 C36 O3 149.7(16) . 2_565
O3 C36 O3 45.1(13) . 2_565
O4 O4 C38 96.2(19) 2_665 .
C39 C38 O4 112.9(16) . .
C40 O5 O5 127(2) . 2_665
O5 C40 C41 114(2) . .
C40 C41 C41 105(3) . 2_565
C42 C42 O6 129(5) 2_565 .
C42 C42 C43 109(5) 2_565 .
O6 C42 C43 114(2) . .
C42 C42 C43 48(4) 2_565 2_565
O6 C42 C43 87(2) . 2_565
C43 C42 C43 156(2) . 2_565
C42 C43 C42 24(2) . 2_565

loop_
_geom_bond_atom_site_label_1
_geom_bond_atom_site_label_2
_geom_bond_distance
_geom_bond_site_symmetry_2
Ru1 C2 2.161(3) .
Ru1 C1 2.174(3) .
Ru1 C4 2.181(3) .
Ru1 C3 2.181(3) .
Ru1 C6 2.187(3) .
Ru1 C7 2.189(3) .
Ru1 C5 2.193(3) .
Ru1 C8 2.195(3) .
Ru1 C10 2.209(2) .
Ru1 C9 2.215(2) .
O1 C25 1.229(3) .
O2 C27 1.363(3) .
O2 C28 1.373(4) .
N1 C11 1.282(3) .
N1 C18 1.424(3) .
N2 H2N 0.876(18) .
N2 C24 1.354(3) .
N2 C9 1.389(3) .
N3 C34 1.313(4) .
N3 C33 1.393(4) .
C1 C5 1.427(4) .
C1 C2 1.431(4) .
C1 C01 1.493(4) .
C2 C3 1.421(4) .
C2 C02 1.500(4) .
C3 C4 1.417(4) .
C3 C03 1.502(4) .
C4 C5 1.427(4) .
C4 C04 1.506(4) .
C5 C05 1.506(4) .
C6 C7 1.414(4) .
C6 C10 1.436(4) .
C7 C8 1.417(4) .
C8 C9 1.425(4) .
C9 C10 1.452(4) .
C10 C11 1.476(4) .
C11 C12 1.503(4) .
C12 C17 1.389(4) .
C12 C13 1.391(4) .
C13 C14 1.380(4) .
C14 C15 1.371(5) .
C15 C16 1.379(5) .
C16 C17 1.388(4) .
C18 C19 1.389(4) .
C18 C23 1.402(4) .
C19 C20 1.408(4) .
C19 C191 1.499(5) .
C20 C21 1.377(6) .
C21 C22 1.357(6) .
C22 C23 1.386(4) .
C23 C231 1.499(5) .
C24 C35 1.357(4) .
C24 C25 1.498(4) .
C25 C26 1.441(4) .
C26 C27 1.341(4) .
C27 C34 1.449(4) .
C28 C33 1.375(4) .
C28 C29 1.388(4) .
C29 C30 1.380(5) .
C30 C31 1.361(5) .
C31 C32 1.378(5) .
C32 C33 1.398(4) .
C34 C35 1.424(4) .
O3 O3 1.33(4) 2_565
O3 C36 1.51(2) .
O3 C36 1.85(3) 2_565
C36 C37 1.49(2) .
C36 O3 1.85(3) 2_565
O4 O4 1.15(3) 2_665
O4 C38 1.50(2) .
C38 C39 1.42(2) .
O5 C40 1.38(2) .
O5 O5 1.73(4) 2_665
C40 C41 1.48(3) .
C41 C41 2.00(8) 2_565
O6 C42 1.33(3) .
C42 C42 0.82(5) 2_565
C42 C43 1.51(3) .
C42 C43 1.94(6) 2_565
C43 C42 1.94(6) 2_565
